data_4029287
loop_
_publ_author_name
'Fa, Shi-Xin'
'Wang, Li-Xia'
'Wang, De-Xian'
'Zhao, Liang'
'Wang, Mei-Xiang'

_publ_section_title
;
 Synthesis, Structure, and Fullerene-Complexing Property of
 Azacalix[6]aromatics.
;
_journal_issue 8
_journal_name_full 'The Journal of organic chemistry'
_journal_page_first 3559
_journal_page_last 3571
_journal_paper_doi 10.1021/jo5003714
_journal_volume 79
_journal_year 2014
_chemical_formula_moiety 'C39 H39 N9'
_chemical_formula_sum 'C39 H39 N9'
_chemical_formula_weight 633.79
_chemical_name_systematic
; 
 ? 
;
_space_group_IT_number 8
_symmetry_cell_setting monoclinic
_symmetry_space_group_name_Hall 'C -2y'
_symmetry_space_group_name_H-M 'C 1 m 1'
_atom_sites_solution_hydrogens geom
_atom_sites_solution_primary direct
_atom_sites_solution_secondary difmap
_audit_creation_method SHELXL-97
_cell_angle_alpha 90.00
_cell_angle_beta 94.85(3)
_cell_angle_gamma 90.00
_cell_formula_units_Z 4
_cell_length_a 7.6467(15)
_cell_length_b 24.339(7)
_cell_length_c 17.615(3)
_cell_measurement_reflns_used 6354
_cell_measurement_temperature 173(2)
_cell_measurement_theta_max 31.1782
_cell_measurement_theta_min 1.1602
_cell_volume 3266.6(13)
_computing_cell_refinement 'CrystalClear (Rigaku Inc., 2008)'
_computing_data_collection 'CrystalClear (Rigaku Inc., 2008)'
_computing_data_reduction 'CrystalClear (Rigaku Inc., 2008)'
_computing_molecular_graphics
;
 Mercury: visualization and analysis of crystal structures, C. F. Macrae,
 P. R. Edgington, P. McCabe, E. Pidcock, G. P. Shields, R. Taylor,
 M. Towler and J. van de Streek, J. Appl. Cryst., 39, 453-457, 2006.
;
_computing_publication_material 'SHELX-97 (Sheldrick, 2008)'
_computing_structure_refinement 'SHELX-97 (Sheldrick, 2008)'
_computing_structure_solution 'SHELX-97 (Sheldrick, 2008)'
_diffrn_ambient_temperature 173(2)
_diffrn_detector_area_resol_mean 28.5714
_diffrn_measured_fraction_theta_full 0.997
_diffrn_measured_fraction_theta_max 0.997
_diffrn_measurement_device_type 'MM007HF + CCD (Saturn724+)'
_diffrn_measurement_method '\w scans at fixed \c = 45\%'
_diffrn_radiation_monochromator Confocal
_diffrn_radiation_source 'Rotating Anode'
_diffrn_radiation_type MoK\a
_diffrn_radiation_wavelength 0.71073
_diffrn_reflns_av_R_equivalents 0.0762
_diffrn_reflns_av_sigmaI/netI 0.0639
_diffrn_reflns_limit_h_max 9
_diffrn_reflns_limit_h_min -9
_diffrn_reflns_limit_k_max 31
_diffrn_reflns_limit_k_min -31
_diffrn_reflns_limit_l_max 22
_diffrn_reflns_limit_l_min -22
_diffrn_reflns_number 13553
_diffrn_reflns_theta_full 27.43
_diffrn_reflns_theta_max 27.43
_diffrn_reflns_theta_min 2.04
_exptl_absorpt_coefficient_mu 0.079
_exptl_absorpt_correction_T_max 1.0000
_exptl_absorpt_correction_T_min 0.5695
_exptl_absorpt_correction_type multi-scan
_exptl_absorpt_process_details 'CrystalClear (Rigaku Inc., 2008)'
_exptl_crystal_colour Colorless
_exptl_crystal_density_diffrn 1.289
_exptl_crystal_density_method 'not measured'
_exptl_crystal_description plate
_exptl_crystal_F_000 1344
_exptl_crystal_size_max 0.25
_exptl_crystal_size_mid 0.10
_exptl_crystal_size_min 0.06
_refine_diff_density_max 0.489
_refine_diff_density_min -0.291
_refine_diff_density_rms 0.070
_refine_ls_abs_structure_details 'Flack H D (1983), Acta Cryst. A39, 876-881'
_refine_ls_abs_structure_Flack -1(4)
_refine_ls_extinction_coef 0.0072(15)
_refine_ls_extinction_expression Fc^*^=kFc[1+0.001xFc^2^\l^3^/sin(2\q)]^-1/4^
_refine_ls_extinction_method SHELXL
_refine_ls_goodness_of_fit_ref 1.124
_refine_ls_hydrogen_treatment constr
_refine_ls_matrix_type full
_refine_ls_number_parameters 452
_refine_ls_number_reflns 3810
_refine_ls_number_restraints 2
_refine_ls_restrained_S_all 1.123
_refine_ls_R_factor_all 0.0892
_refine_ls_R_factor_gt 0.0840
_refine_ls_shift/su_max 0.002
_refine_ls_shift/su_mean 0.000
_refine_ls_structure_factor_coef Fsqd
_refine_ls_weighting_details 'calc w=1/[\s^2^(Fo^2^)+(0.1234P)^2^+2.3582P] where P=(Fo^2^+2Fc^2^)/3'
_refine_ls_weighting_scheme calc
_refine_ls_wR_factor_gt 0.2186
_refine_ls_wR_factor_ref 0.2235
_reflns_number_gt 3476
_reflns_number_total 3810
_reflns_threshold_expression >2sigma(I)
_cod_data_source_file jo5003714_si_004.cif
_cod_data_source_block a
_cod_depositor_comments
;Adding full bibliography for
 ./tmp-cod-update-bibliographies-12971/cifs/4029287.cif.
;
_cod_original_sg_symbol_H-M Cm
_cod_database_code 4029287

loop_
_symmetry_equiv_pos_as_xyz
'x, y, z'
'x, -y, z'
'x+1/2, y+1/2, z'
'x+1/2, -y+1/2, z'

loop_
_atom_site_label
_atom_site_type_symbol
_atom_site_fract_x
_atom_site_fract_y
_atom_site_fract_z
_atom_site_U_iso_or_equiv
_atom_site_adp_type
_atom_site_occupancy
_atom_site_symmetry_multiplicity
_atom_site_calc_flag
_atom_site_refinement_flags
N1 N 0.7980(5) 0.10069(17) 0.2413(2) 0.0336(9) Uani 1 1 d .
N2 N 0.7289(5) 0.14891(18) 0.3483(3) 0.0343(9) Uani 1 1 d .
N3 N 0.6355(6) 0.20012(18) 0.4491(3) 0.0364(9) Uani 1 1 d .
N4 N 0.3593(6) 0.0951(2) 0.6418(3) 0.0425(11) Uani 1 1 d .
N5 N 0.3695(8) 0.0000 0.6392(4) 0.0359(13) Uani 1 2 d S
N6 N 0.2978(6) 0.10055(17) 0.2497(2) 0.0347(9) Uani 1 1 d .
N7 N 0.1900(5) 0.14882(17) 0.1417(2) 0.0311(9) Uani 1 1 d .
N8 N 0.0589(6) 0.19937(18) 0.0406(3) 0.0379(9) Uani 1 1 d .
N9 N -0.2809(6) 0.0953(2) -0.1559(3) 0.0432(11) Uani 1 1 d .
N10 N -0.2693(8) 0.0000 -0.1526(3) 0.0361(13) Uani 1 2 d S
C1 C 0.9090(10) 0.0000 0.0948(4) 0.0382(16) Uani 1 2 d S
H1 H 0.9434 0.0000 0.0442 0.046 Uiso 1 2 calc SR
C2 C 0.8843(7) 0.0497(2) 0.1311(3) 0.0379(11) Uani 1 1 d .
H2 H 0.9044 0.0833 0.1059 0.046 Uiso 1 1 calc R
C3 C 0.8298(6) 0.04985(19) 0.2048(3) 0.0299(10) Uani 1 1 d .
C4 C 0.7923(8) 0.0000 0.2400(4) 0.0306(13) Uani 1 2 d S
H4 H 0.7418 0.0000 0.2874 0.037 Uiso 1 2 calc SR
C5 C 0.7484(7) 0.1490(2) 0.1940(3) 0.0381(11) Uani 1 1 d .
H5C H 0.8529 0.1712 0.1875 0.057 Uiso 1 1 calc R
H5B H 0.6627 0.1711 0.2190 0.057 Uiso 1 1 calc R
H5A H 0.6964 0.1369 0.1440 0.057 Uiso 1 1 calc R
C6 C 0.8188(6) 0.1071(2) 0.3203(3) 0.0337(10) Uani 1 1 d .
C7 C 0.9288(6) 0.0732(2) 0.3677(3) 0.0347(10) Uani 1 1 d .
H7 H 0.9957 0.0449 0.3468 0.042 Uiso 1 1 calc R
C8 C 0.9373(7) 0.0819(2) 0.4447(3) 0.0364(11) Uani 1 1 d .
H8 H 1.0117 0.0595 0.4777 0.044 Uiso 1 1 calc R
C9 C 0.8380(7) 0.1231(2) 0.4751(3) 0.0372(11) Uani 1 1 d .
H9 H 0.8394 0.1285 0.5286 0.045 Uiso 1 1 calc R
C10 C 0.7367(6) 0.1560(2) 0.4241(3) 0.0323(10) Uani 1 1 d .
C11 C 0.6295(8) 0.2508(2) 0.4057(4) 0.0443(13) Uani 1 1 d .
H11C H 0.7123 0.2772 0.4306 0.067 Uiso 1 1 calc R
H11B H 0.5105 0.2660 0.4033 0.067 Uiso 1 1 calc R
H11A H 0.6616 0.2433 0.3540 0.067 Uiso 1 1 calc R
C12 C 0.5603(6) 0.1985(2) 0.5196(3) 0.0334(10) Uani 1 1 d .
C13 C 0.4984(7) 0.1496(2) 0.5470(3) 0.0375(11) Uani 1 1 d .
H13 H 0.5079 0.1171 0.5176 0.045 Uiso 1 1 calc R
C14 C 0.4229(7) 0.1461(2) 0.6159(3) 0.0368(11) Uani 1 1 d .
C15 C 0.4015(7) 0.1940(2) 0.6571(3) 0.0406(12) Uani 1 1 d .
H15 H 0.3500 0.1927 0.7043 0.049 Uiso 1 1 calc R
C16 C 0.4562(7) 0.2436(3) 0.6286(3) 0.0441(13) Uani 1 1 d .
H16 H 0.4384 0.2764 0.6560 0.053 Uiso 1 1 calc R
C17 C 0.5362(7) 0.2464(2) 0.5609(3) 0.0377(11) Uani 1 1 d .
H17 H 0.5744 0.2808 0.5428 0.045 Uiso 1 1 calc R
C18 C 0.1743(8) 0.0908(3) 0.6553(4) 0.0500(15) Uani 1 1 d .
H18A H 0.1155 0.0655 0.6182 0.075 Uiso 1 1 calc R
H18B H 0.1193 0.1272 0.6498 0.075 Uiso 1 1 calc R
H18C H 0.1636 0.0770 0.7070 0.075 Uiso 1 1 calc R
C19 C 0.4598(7) 0.0477(2) 0.6396(3) 0.0372(11) Uani 1 1 d .
C20 C 0.6438(7) 0.0493(2) 0.6421(3) 0.0429(13) Uani 1 1 d .
H20 H 0.7051 0.0833 0.6429 0.051 Uiso 1 1 calc R
C21 C 0.7326(10) 0.0000 0.6432(5) 0.0413(17) Uani 1 2 d S
H21 H 0.8571 0.0000 0.6449 0.050 Uiso 1 2 calc SR
C22 C 0.2955(8) 0.0000 0.2518(4) 0.0314(14) Uani 1 2 d S
H22 H 0.2283 0.0000 0.2040 0.038 Uiso 1 2 calc SR
C23 C 0.3439(6) 0.05024(19) 0.2863(3) 0.0301(10) Uani 1 1 d .
C24 C 0.4284(6) 0.0498(2) 0.3599(3) 0.0338(11) Uani 1 1 d .
H24 H 0.4603 0.0834 0.3849 0.041 Uiso 1 1 calc R
C25 C 0.4655(9) 0.0000 0.3963(4) 0.0360(15) Uani 1 2 d S
H25 H 0.5174 0.0000 0.4473 0.043 Uiso 1 2 calc SR
C26 C 0.2663(7) 0.1486(2) 0.2969(3) 0.0393(12) Uani 1 1 d .
H26C H 0.3771 0.1680 0.3095 0.059 Uiso 1 1 calc R
H26B H 0.2179 0.1365 0.3439 0.059 Uiso 1 1 calc R
H26A H 0.1826 0.1732 0.2688 0.059 Uiso 1 1 calc R
C27 C 0.2905(6) 0.1074(2) 0.1702(3) 0.0323(10) Uani 1 1 d .
C28 C 0.3846(6) 0.0734(2) 0.1241(3) 0.0346(10) Uani 1 1 d .
H28 H 0.4602 0.0455 0.1458 0.042 Uiso 1 1 calc R
C29 C 0.3646(7) 0.0815(2) 0.0471(3) 0.0367(11) Uani 1 1 d .
H29 H 0.4263 0.0587 0.0147 0.044 Uiso 1 1 calc R
C30 C 0.2550(7) 0.1227(2) 0.0157(3) 0.0358(11) Uani 1 1 d .
H30 H 0.2380 0.1281 -0.0379 0.043 Uiso 1 1 calc R
C31 C 0.1708(6) 0.1560(2) 0.0663(3) 0.0324(10) Uani 1 1 d .
C32 C 0.0705(8) 0.2504(2) 0.0843(4) 0.0427(12) Uani 1 1 d .
H32A H 0.1291 0.2433 0.1350 0.064 Uiso 1 1 calc R
H32B H -0.0478 0.2646 0.0895 0.064 Uiso 1 1 calc R
H32C H 0.1380 0.2776 0.0579 0.064 Uiso 1 1 calc R
C33 C -0.0375(6) 0.1985(2) -0.0308(3) 0.0352(11) Uani 1 1 d .
C34 C -0.0744(7) 0.2460(2) -0.0725(3) 0.0397(12) Uani 1 1 d .
H34 H -0.0294 0.2803 -0.0540 0.048 Uiso 1 1 calc R
C35 C -0.1768(8) 0.2436(3) -0.1413(3) 0.0460(14) Uani 1 1 d .
H35 H -0.2046 0.2765 -0.1686 0.055 Uiso 1 1 calc R
C36 C -0.2388(8) 0.1941(3) -0.1706(3) 0.0451(13) Uani 1 1 d .
H36 H -0.3031 0.1930 -0.2192 0.054 Uiso 1 1 calc R
C37 C -0.2078(7) 0.1458(2) -0.1294(3) 0.0377(11) Uani 1 1 d .
C38 C -0.1110(7) 0.1485(2) -0.0585(3) 0.0362(11) Uani 1 1 d .
H38 H -0.0945 0.1162 -0.0286 0.043 Uiso 1 1 calc R
C39 C -0.4723(7) 0.0905(3) -0.1643(3) 0.0469(14) Uani 1 1 d .
H39B H -0.5073 0.0656 -0.2066 0.070 Uiso 1 1 calc R
H39C H -0.5242 0.1268 -0.1748 0.070 Uiso 1 1 calc R
H39A H -0.5135 0.0759 -0.1171 0.070 Uiso 1 1 calc R
C40 C -0.1807(7) 0.0478(2) -0.1537(3) 0.0384(12) Uani 1 1 d .
C41 C 0.0033(8) 0.0493(2) -0.1549(3) 0.0443(13) Uani 1 1 d .
H41 H 0.0639 0.0833 -0.1561 0.053 Uiso 1 1 calc R
C42 C 0.0935(10) 0.0000 -0.1544(5) 0.0413(17) Uani 1 2 d S
H42 H 0.2178 0.0000 -0.1538 0.050 Uiso 1 2 calc SR

loop_
_atom_site_aniso_label
_atom_site_aniso_U_11
_atom_site_aniso_U_22
_atom_site_aniso_U_33
_atom_site_aniso_U_23
_atom_site_aniso_U_13
_atom_site_aniso_U_12
N1 0.037(2) 0.031(2) 0.034(2) 0.0047(18) 0.0049(17) 0.0007(17)
N2 0.0296(19) 0.034(2) 0.039(2) 0.0023(18) 0.0039(16) -0.0006(16)
N3 0.041(2) 0.028(2) 0.041(2) 0.0067(18) 0.0098(18) 0.0034(17)
N4 0.038(2) 0.042(3) 0.050(3) 0.006(2) 0.016(2) 0.0019(19)
N5 0.035(3) 0.038(3) 0.036(3) 0.000 0.010(2) 0.000
N6 0.045(2) 0.0285(19) 0.031(2) -0.0023(18) 0.0026(18) 0.0037(17)
N7 0.0279(18) 0.029(2) 0.036(2) 0.0019(17) 0.0027(16) 0.0001(15)
N8 0.044(2) 0.033(2) 0.036(2) -0.0020(18) 0.0000(18) 0.0032(18)
N9 0.037(2) 0.043(3) 0.048(3) -0.006(2) -0.0048(19) 0.0019(19)
N10 0.032(3) 0.045(4) 0.032(3) 0.000 0.001(2) 0.000
C1 0.032(3) 0.053(4) 0.030(3) 0.000 0.006(3) 0.000
C2 0.037(3) 0.043(3) 0.035(3) 0.010(2) 0.008(2) -0.002(2)
C3 0.022(2) 0.035(3) 0.033(2) -0.0015(19) 0.0061(17) 0.0008(17)
C4 0.025(3) 0.034(3) 0.034(3) 0.000 0.008(2) 0.000
C5 0.037(3) 0.037(3) 0.041(3) 0.008(2) 0.006(2) 0.001(2)
C6 0.028(2) 0.032(2) 0.041(3) -0.001(2) 0.0033(18) -0.0019(18)
C7 0.034(2) 0.032(2) 0.039(3) 0.002(2) 0.005(2) 0.000(2)
C8 0.037(3) 0.032(2) 0.040(3) 0.001(2) 0.000(2) -0.002(2)
C9 0.036(2) 0.040(3) 0.035(2) 0.002(2) 0.0014(19) -0.001(2)
C10 0.030(2) 0.030(2) 0.037(3) 0.000(2) 0.0053(18) -0.0037(18)
C11 0.044(3) 0.038(3) 0.053(3) 0.008(2) 0.011(2) 0.003(2)
C12 0.030(2) 0.032(2) 0.039(3) -0.001(2) 0.0045(19) 0.0001(18)
C13 0.039(3) 0.033(3) 0.040(3) -0.004(2) 0.003(2) -0.004(2)
C14 0.032(2) 0.044(3) 0.034(3) -0.001(2) 0.0055(19) 0.004(2)
C15 0.045(3) 0.044(3) 0.033(2) -0.008(2) 0.004(2) 0.008(2)
C16 0.037(3) 0.048(3) 0.047(3) -0.017(3) 0.006(2) 0.005(2)
C17 0.036(3) 0.034(3) 0.042(3) -0.006(2) 0.000(2) 0.004(2)
C18 0.036(3) 0.056(4) 0.059(4) 0.014(3) 0.011(3) 0.004(3)
C19 0.038(3) 0.043(3) 0.030(2) 0.000(2) 0.001(2) 0.000(2)
C20 0.038(3) 0.043(3) 0.047(3) 0.002(2) 0.004(2) -0.004(2)
C21 0.037(4) 0.045(4) 0.041(4) 0.000 0.005(3) 0.000
C22 0.027(3) 0.038(4) 0.029(3) 0.000 0.001(2) 0.000
C23 0.024(2) 0.031(2) 0.035(2) 0.0002(19) 0.0012(18) -0.0033(17)
C24 0.031(2) 0.043(3) 0.028(2) 0.000(2) 0.0042(18) -0.007(2)
C25 0.028(3) 0.048(4) 0.032(3) 0.000 0.000(3) 0.000
C26 0.039(3) 0.032(3) 0.047(3) -0.007(2) 0.004(2) 0.000(2)
C27 0.027(2) 0.035(2) 0.035(2) -0.003(2) 0.0039(18) -0.0012(19)
C28 0.026(2) 0.039(3) 0.039(3) -0.001(2) 0.0016(18) 0.002(2)
C29 0.037(3) 0.035(3) 0.038(3) 0.001(2) 0.008(2) 0.001(2)
C30 0.037(2) 0.040(3) 0.032(2) -0.001(2) 0.0096(19) 0.000(2)
C31 0.029(2) 0.027(2) 0.040(3) -0.002(2) 0.0039(18) -0.0031(18)
C32 0.043(3) 0.034(3) 0.051(3) -0.008(2) 0.004(2) 0.006(2)
C33 0.031(2) 0.039(3) 0.036(3) 0.001(2) 0.0055(19) 0.0011(19)
C34 0.039(3) 0.037(3) 0.043(3) 0.008(2) 0.008(2) 0.002(2)
C35 0.047(3) 0.044(3) 0.047(3) 0.016(3) 0.003(2) 0.007(2)
C36 0.043(3) 0.051(3) 0.041(3) 0.005(2) 0.000(2) 0.002(2)
C37 0.039(3) 0.042(3) 0.032(3) 0.000(2) 0.003(2) 0.000(2)
C38 0.037(3) 0.037(3) 0.033(3) 0.006(2) 0.000(2) 0.002(2)
C39 0.038(3) 0.061(4) 0.041(3) -0.001(3) -0.001(2) -0.001(3)
C40 0.037(3) 0.044(3) 0.034(3) -0.002(2) -0.002(2) 0.002(2)
C41 0.040(3) 0.045(3) 0.048(3) -0.006(2) 0.009(2) 0.000(2)
C42 0.032(3) 0.049(5) 0.045(4) 0.000 0.011(3) 0.000

loop_
_atom_type_symbol
_atom_type_description
_atom_type_scat_dispersion_real
_atom_type_scat_dispersion_imag
_atom_type_scat_source
C C 0.0033 0.0016 'International Tables Vol C Tables 4.2.6.8 and 6.1.1.4'
H H 0.0000 0.0000 'International Tables Vol C Tables 4.2.6.8 and 6.1.1.4'
N N 0.0061 0.0033 'International Tables Vol C Tables 4.2.6.8 and 6.1.1.4'

loop_
_geom_angle_atom_site_label_1
_geom_angle_atom_site_label_2
_geom_angle_atom_site_label_3
_geom_angle
_geom_angle_site_symmetry_1
_geom_angle_site_symmetry_3
C6 N1 C3 122.5(4) . .
C6 N1 C5 118.5(4) . .
C3 N1 C5 118.9(4) . .
C10 N2 C6 118.8(4) . .
C12 N3 C10 121.8(4) . .
C12 N3 C11 119.3(4) . .
C10 N3 C11 118.4(4) . .
C19 N4 C14 120.7(4) . .
C19 N4 C18 119.5(5) . .
C14 N4 C18 118.5(5) . .
C19 N5 C19 118.6(6) . 2
C27 N6 C23 122.9(4) . .
C27 N6 C26 118.4(4) . .
C23 N6 C26 118.6(4) . .
C31 N7 C27 118.8(4) . .
C33 N8 C31 122.4(4) . .
C33 N8 C32 119.3(5) . .
C31 N8 C32 117.3(5) . .
C40 N9 C37 121.0(4) . .
C40 N9 C39 118.8(5) . .
C37 N9 C39 117.8(5) . .
C40 N10 C40 119.4(6) . 2
C2 C1 C2 121.2(7) . 2
C2 C1 H1 119.4 . .
C2 C1 H1 119.4 2 .
C1 C2 C3 119.5(5) . .
C1 C2 H2 120.2 . .
C3 C2 H2 120.2 . .
C2 C3 C4 119.8(5) . .
C2 C3 N1 119.8(4) . .
C4 C3 N1 120.2(4) . .
C3 C4 C3 119.7(6) 2 .
C3 C4 H4 120.2 2 .
C3 C4 H4 120.2 . .
N1 C5 H5C 109.5 . .
N1 C5 H5B 109.5 . .
H5C C5 H5B 109.5 . .
N1 C5 H5A 109.5 . .
H5C C5 H5A 109.5 . .
H5B C5 H5A 109.5 . .
N2 C6 N1 115.5(4) . .
N2 C6 C7 121.8(5) . .
N1 C6 C7 122.7(5) . .
C8 C7 C6 118.3(5) . .
C8 C7 H7 120.8 . .
C6 C7 H7 120.8 . .
C7 C8 C9 120.7(5) . .
C7 C8 H8 119.6 . .
C9 C8 H8 119.6 . .
C10 C9 C8 117.3(5) . .
C10 C9 H9 121.4 . .
C8 C9 H9 121.4 . .
N2 C10 C9 123.0(5) . .
N2 C10 N3 115.3(4) . .
C9 C10 N3 121.7(5) . .
N3 C11 H11C 109.5 . .
N3 C11 H11B 109.5 . .
H11C C11 H11B 109.5 . .
N3 C11 H11A 109.5 . .
H11C C11 H11A 109.5 . .
H11B C11 H11A 109.5 . .
C13 C12 C17 118.3(5) . .
C13 C12 N3 120.4(5) . .
C17 C12 N3 121.2(5) . .
C12 C13 C14 122.4(5) . .
C12 C13 H13 118.8 . .
C14 C13 H13 118.8 . .
C13 C14 C15 118.8(5) . .
C13 C14 N4 120.8(5) . .
C15 C14 N4 120.3(5) . .
C16 C15 C14 119.3(5) . .
C16 C15 H15 120.4 . .
C14 C15 H15 120.4 . .
C15 C16 C17 121.6(5) . .
C15 C16 H16 119.2 . .
C17 C16 H16 119.2 . .
C16 C17 C12 119.6(5) . .
C16 C17 H17 120.2 . .
C12 C17 H17 120.2 . .
N4 C18 H18A 109.5 . .
N4 C18 H18B 109.5 . .
H18A C18 H18B 109.5 . .
N4 C18 H18C 109.5 . .
H18A C18 H18C 109.5 . .
H18B C18 H18C 109.5 . .
N5 C19 N4 115.5(5) . .
N5 C19 C20 122.3(5) . .
N4 C19 C20 122.1(5) . .
C21 C20 C19 117.9(5) . .
C21 C20 H20 121.0 . .
C19 C20 H20 121.0 . .
C20 C21 C20 121.1(7) 2 .
C20 C21 H21 119.5 2 .
C20 C21 H21 119.5 . .
C23 C22 C23 121.6(6) . 2
C23 C22 H22 119.2 . .
C23 C22 H22 119.2 2 .
C24 C23 C22 118.6(5) . .
C24 C23 N6 120.5(4) . .
C22 C23 N6 120.8(4) . .
C25 C24 C23 119.7(5) . .
C25 C24 H24 120.2 . .
C23 C24 H24 120.2 . .
C24 C25 C24 121.5(7) 2 .
C24 C25 H25 119.2 2 .
C24 C25 H25 119.2 . .
N6 C26 H26C 109.5 . .
N6 C26 H26B 109.5 . .
H26C C26 H26B 109.5 . .
N6 C26 H26A 109.5 . .
H26C C26 H26A 109.5 . .
H26B C26 H26A 109.5 . .
N7 C27 C28 122.3(5) . .
N7 C27 N6 115.7(4) . .
C28 C27 N6 121.9(4) . .
C29 C28 C27 118.1(5) . .
C29 C28 H28 121.0 . .
C27 C28 H28 121.0 . .
C28 C29 C30 120.8(5) . .
C28 C29 H29 119.6 . .
C30 C29 H29 119.6 . .
C29 C30 C31 117.2(5) . .
C29 C30 H30 121.4 . .
C31 C30 H30 121.4 . .
N7 C31 C30 122.6(5) . .
N7 C31 N8 115.5(4) . .
C30 C31 N8 121.9(5) . .
N8 C32 H32A 109.5 . .
N8 C32 H32B 109.5 . .
H32A C32 H32B 109.5 . .
N8 C32 H32C 109.5 . .
H32A C32 H32C 109.5 . .
H32B C32 H32C 109.5 . .
C34 C33 N8 122.1(5) . .
C34 C33 C38 118.6(5) . .
N8 C33 C38 119.2(5) . .
C33 C34 C35 120.1(5) . .
C33 C34 H34 119.9 . .
C35 C34 H34 119.9 . .
C36 C35 C34 121.1(5) . .
C36 C35 H35 119.5 . .
C34 C35 H35 119.5 . .
C35 C36 C37 120.3(5) . .
C35 C36 H36 119.9 . .
C37 C36 H36 119.9 . .
C36 C37 C38 118.7(5) . .
C36 C37 N9 121.2(5) . .
C38 C37 N9 120.0(5) . .
C37 C38 C33 121.0(5) . .
C37 C38 H38 119.5 . .
C33 C38 H38 119.5 . .
N9 C39 H39B 109.5 . .
N9 C39 H39C 109.5 . .
H39B C39 H39C 109.5 . .
N9 C39 H39A 109.5 . .
H39B C39 H39A 109.5 . .
H39C C39 H39A 109.5 . .
N10 C40 N9 116.3(5) . .
N10 C40 C41 121.8(5) . .
N9 C40 C41 121.9(5) . .
C42 C41 C40 118.4(5) . .
C42 C41 H41 120.8 . .
C40 C41 H41 120.8 . .
C41 C42 C41 120.2(7) 2 .
C41 C42 H42 119.9 2 .
C41 C42 H42 119.9 . .

loop_
_geom_bond_atom_site_label_1
_geom_bond_atom_site_label_2
_geom_bond_distance
_geom_bond_site_symmetry_2
N1 C6 1.396(7) .
N1 C3 1.425(6) .
N1 C5 1.473(6) .
N2 C10 1.343(6) .
N2 C6 1.345(6) .
N3 C12 1.413(6) .
N3 C10 1.415(7) .
N3 C11 1.449(7) .
N4 C19 1.388(7) .
N4 C14 1.423(7) .
N4 C18 1.458(7) .
N5 C19 1.351(6) .
N5 C19 1.351(6) 2
N6 C27 1.407(6) .
N6 C23 1.414(6) .
N6 C26 1.466(6) .
N7 C31 1.337(7) .
N7 C27 1.340(6) .
N8 C33 1.402(7) .
N8 C31 1.408(7) .
N8 C32 1.462(7) .
N9 C40 1.386(7) .
N9 C37 1.414(7) .
N9 C39 1.463(7) .
N10 C40 1.347(6) .
N10 C40 1.347(6) 2
C1 C2 1.388(7) .
C1 C2 1.388(7) 2
C1 H1 0.9500 .
C2 C3 1.397(7) .
C2 H2 0.9500 .
C3 C4 1.403(6) .
C4 C3 1.403(6) 2
C4 H4 0.9500 .
C5 H5C 0.9800 .
C5 H5B 0.9800 .
C5 H5A 0.9800 .
C6 C7 1.402(7) .
C7 C8 1.369(7) .
C7 H7 0.9500 .
C8 C9 1.392(8) .
C8 H8 0.9500 .
C9 C10 1.391(7) .
C9 H9 0.9500 .
C11 H11C 0.9800 .
C11 H11B 0.9800 .
C11 H11A 0.9800 .
C12 C13 1.385(7) .
C12 C17 1.395(7) .
C13 C14 1.389(7) .
C13 H13 0.9500 .
C14 C15 1.390(8) .
C15 C16 1.385(9) .
C15 H15 0.9500 .
C16 C17 1.387(8) .
C16 H16 0.9500 .
C17 H17 0.9500 .
C18 H18A 0.9800 .
C18 H18B 0.9800 .
C18 H18C 0.9800 .
C19 C20 1.404(8) .
C20 C21 1.378(7) .
C20 H20 0.9500 .
C21 C20 1.378(7) 2
C21 H21 0.9500 .
C22 C23 1.401(6) .
C22 C23 1.401(6) 2
C22 H22 0.9500 .
C23 C24 1.399(7) .
C24 C25 1.389(6) .
C24 H24 0.9500 .
C25 C24 1.389(6) 2
C25 H25 0.9500 .
C26 H26C 0.9800 .
C26 H26B 0.9800 .
C26 H26A 0.9800 .
C27 C28 1.399(7) .
C28 C29 1.366(7) .
C28 H28 0.9500 .
C29 C30 1.393(8) .
C29 H29 0.9500 .
C30 C31 1.401(7) .
C30 H30 0.9500 .
C32 H32A 0.9800 .
C32 H32B 0.9800 .
C32 H32C 0.9800 .
C33 C34 1.387(7) .
C33 C38 1.410(7) .
C34 C35 1.387(8) .
C34 H34 0.9500 .
C35 C36 1.379(9) .
C35 H35 0.9500 .
C36 C37 1.390(8) .
C36 H36 0.9500 .
C37 C38 1.399(7) .
C38 H38 0.9500 .
C39 H39B 0.9800 .
C39 H39C 0.9800 .
C39 H39A 0.9800 .
C40 C41 1.409(8) .
C41 C42 1.383(7) .
C41 H41 0.9500 .
C42 C41 1.383(7) 2
C42 H42 0.9500 .

loop_
_geom_torsion_atom_site_label_1
_geom_torsion_atom_site_label_2
_geom_torsion_atom_site_label_3
_geom_torsion_atom_site_label_4
_geom_torsion
_geom_torsion_site_symmetry_1
_geom_torsion_site_symmetry_4
C2 C1 C2 C3 -1.5(11) 2 .
C1 C2 C3 C4 -3.1(8) . .
C1 C2 C3 N1 -177.7(5) . .
C6 N1 C3 C2 -151.3(5) . .
C5 N1 C3 C2 26.1(6) . .
C6 N1 C3 C4 34.1(7) . .
C5 N1 C3 C4 -148.5(5) . .
C2 C3 C4 C3 7.6(9) . 2
N1 C3 C4 C3 -177.8(4) . 2
C10 N2 C6 N1 177.1(4) . .
C10 N2 C6 C7 -4.2(7) . .
C3 N1 C6 N2 -157.5(4) . .
C5 N1 C6 N2 25.1(6) . .
C3 N1 C6 C7 23.9(7) . .
C5 N1 C6 C7 -153.6(5) . .
N2 C6 C7 C8 3.0(7) . .
N1 C6 C7 C8 -178.5(4) . .
C6 C7 C8 C9 0.5(8) . .
C7 C8 C9 C10 -2.6(8) . .
C6 N2 C10 C9 2.0(7) . .
C6 N2 C10 N3 -178.6(4) . .
C8 C9 C10 N2 1.3(8) . .
C8 C9 C10 N3 -178.0(5) . .
C12 N3 C10 N2 149.0(5) . .
C11 N3 C10 N2 -39.4(7) . .
C12 N3 C10 C9 -31.7(7) . .
C11 N3 C10 C9 139.9(5) . .
C10 N3 C12 C13 -35.1(7) . .
C11 N3 C12 C13 153.3(5) . .
C10 N3 C12 C17 149.0(5) . .
C11 N3 C12 C17 -22.5(7) . .
C17 C12 C13 C14 -3.8(8) . .
N3 C12 C13 C14 -179.7(5) . .
C12 C13 C14 C15 3.0(8) . .
C12 C13 C14 N4 179.4(5) . .
C19 N4 C14 C13 46.6(8) . .
C18 N4 C14 C13 -120.5(6) . .
C19 N4 C14 C15 -137.0(5) . .
C18 N4 C14 C15 56.0(8) . .
C13 C14 C15 C16 -0.1(8) . .
N4 C14 C15 C16 -176.6(5) . .
C14 C15 C16 C17 -1.8(8) . .
C15 C16 C17 C12 1.0(8) . .
C13 C12 C17 C16 1.7(7) . .
N3 C12 C17 C16 177.7(5) . .
C19 N5 C19 N4 -177.9(4) 2 .
C19 N5 C19 C20 -1.4(10) 2 .
C14 N4 C19 N5 -157.5(5) . .
C18 N4 C19 N5 9.4(8) . .
C14 N4 C19 C20 26.0(8) . .
C18 N4 C19 C20 -167.1(5) . .
N5 C19 C20 C21 0.7(9) . .
N4 C19 C20 C21 177.0(6) . .
C19 C20 C21 C20 -0.1(12) . 2
C23 C22 C23 C24 -5.9(9) 2 .
C23 C22 C23 N6 178.3(4) 2 .
C27 N6 C23 C24 149.7(5) . .
C26 N6 C23 C24 -26.7(7) . .
C27 N6 C23 C22 -34.7(7) . .
C26 N6 C23 C22 149.0(5) . .
C22 C23 C24 C25 1.3(8) . .
N6 C23 C24 C25 177.1(5) . .
C23 C24 C25 C24 3.2(10) . 2
C31 N7 C27 C28 4.0(7) . .
C31 N7 C27 N6 -177.0(4) . .
C23 N6 C27 N7 157.6(4) . .
C26 N6 C27 N7 -26.0(7) . .
C23 N6 C27 C28 -23.3(7) . .
C26 N6 C27 C28 153.1(5) . .
N7 C27 C28 C29 -3.5(7) . .
N6 C27 C28 C29 177.5(4) . .
C27 C28 C29 C30 0.6(8) . .
C28 C29 C30 C31 1.6(8) . .
C27 N7 C31 C30 -1.6(7) . .
C27 N7 C31 N8 178.1(4) . .
C29 C30 C31 N7 -1.2(7) . .
C29 C30 C31 N8 179.2(5) . .
C33 N8 C31 N7 -150.6(5) . .
C32 N8 C31 N7 40.7(7) . .
C33 N8 C31 C30 29.1(7) . .
C32 N8 C31 C30 -139.6(5) . .
C31 N8 C33 C34 -147.2(5) . .
C32 N8 C33 C34 21.3(7) . .
C31 N8 C33 C38 37.8(7) . .
C32 N8 C33 C38 -153.7(5) . .
N8 C33 C34 C35 -177.2(5) . .
C38 C33 C34 C35 -2.1(8) . .
C33 C34 C35 C36 -2.1(9) . .
C34 C35 C36 C37 3.6(9) . .
C35 C36 C37 C38 -0.8(9) . .
C35 C36 C37 N9 175.4(5) . .
C40 N9 C37 C36 135.4(6) . .
C39 N9 C37 C36 -62.2(8) . .
C40 N9 C37 C38 -48.4(8) . .
C39 N9 C37 C38 113.9(6) . .
C36 C37 C38 C33 -3.5(8) . .
N9 C37 C38 C33 -179.7(5) . .
C34 C33 C38 C37 4.9(8) . .
N8 C33 C38 C37 -179.9(5) . .
C40 N10 C40 N9 177.2(4) 2 .
C40 N10 C40 C41 -0.9(10) 2 .
C37 N9 C40 N10 156.3(5) . .
C39 N9 C40 N10 -5.8(8) . .
C37 N9 C40 C41 -25.7(8) . .
C39 N9 C40 C41 172.2(5) . .
N10 C40 C41 C42 -0.5(9) . .
N9 C40 C41 C42 -178.4(6) . .
C40 C41 C42 C41 1.8(12) . 2
